data_7240241
loop_
_publ_author_name
'Aradhyula, Basava Punna Rao'
'Ranga Naidu Chinta, Ramu V.'
'Dhanunjayarao, Kunchala'
'Venkatasubbaiah, Krishnan'

_publ_section_title
;
 Synthesis and characterization of poly(tetraphenylimidazole)s and their
 application in the detection of fluoride ions
;
_journal_issue 22
_journal_name_full 'RSC Advances'
_journal_page_first 13149
_journal_page_last 13154
_journal_paper_doi 10.1039/D0RA01559H
_journal_volume 10
_journal_year 2020
_chemical_formula_moiety 'C51 H44 N2 O Si'
_chemical_formula_sum 'C51 H44 N2 O Si'
_chemical_formula_weight 728.97
_space_group_crystal_system monoclinic
_space_group_IT_number 14
_space_group_name_Hall '-P 2ybc'
_space_group_name_H-M_alt 'P 1 21/c 1'
_atom_sites_solution_hydrogens mixed
_atom_sites_solution_primary direct
_audit_creation_date 2019-09-23
_audit_creation_method
;
Olex2 1.2-ac3
(compiled 2017.01.05 svn.r3372 for Rigaku Oxford Diffraction, GUI svn.r5289)
;
_audit_update_record
;
2020-01-07 deposited with the CCDC.	2020-03-24 downloaded from the CCDC.
;
_cell_angle_alpha 90
_cell_angle_beta 105.6548(18)
_cell_angle_gamma 90
_cell_formula_units_Z 4
_cell_length_a 14.7258(2)
_cell_length_b 17.0253(2)
_cell_length_c 17.5571(3)
_cell_measurement_reflns_used 15476
_cell_measurement_temperature 293(2)
_cell_measurement_theta_max 77.0140
_cell_measurement_theta_min 2.6000
_cell_volume 4238.48(11)
_computing_cell_refinement 'CrysAlisPro 1.171.39.29d (Rigaku OD, 2017)'
_computing_data_collection 'CrysAlisPro 1.171.39.29d (Rigaku OD, 2017)'
_computing_data_reduction 'CrysAlisPro 1.171.39.29d (Rigaku OD, 2017)'
_computing_molecular_graphics 'Olex2 (Dolomanov et al., 2009)'
_computing_publication_material 'Olex2 (Dolomanov et al., 2009)'
_computing_structure_refinement 'ShelXL (Sheldrick, 2015)'
_computing_structure_solution 'ShelXT (Sheldrick, 2015)'
_diffrn_ambient_temperature 293(2)
_diffrn_detector 'CCD plate'
_diffrn_detector_type 'Pilatus 200K'
_diffrn_measured_fraction_theta_full 0.999
_diffrn_measured_fraction_theta_max 0.984
_diffrn_measurement_details
;
List of Runs (angles in degrees, time in seconds):

  # Type    Start    End  Width  t~exp~   \w     \q     \k     \f   Frames
#--------------------------------------------------------------------------
  1  \w   -108.00 -35.00   0.50    0.86    --  -38.50 -27.00  98.00  146
  2  \w    -42.00  31.00   0.50    0.86    --  -38.50  27.00 -99.00  146
  3  \w     51.00 119.00   0.50    0.86    --   49.31  27.00 -99.00  136
  4  \w     11.00  37.00   0.50    0.86    --   49.31 -27.00  98.00   52
  5  \w    115.00 173.00   0.50    3.53    --  106.38  27.00 -99.00  116
  6  \w     38.00 110.00   0.50    3.53    --  106.38 -27.00  98.00  144
  7  \w    -42.00  -1.00   0.50    0.86    --  -38.50  57.00  30.00   82
  8  \w    -31.00  23.00   0.50    0.86    --  -38.50  37.00 -60.00  108
  9  \w     62.00  88.00   0.50    0.86    --   49.31-125.00 -60.00   52
 10  \w     45.00  92.00   0.50    3.53    --  106.38 -45.00 -60.00   94
 11  \w     80.00 107.00   0.50    3.53    --  106.38 -94.00-120.00   54
 12  \w     43.00 111.00   0.50    3.53    --  106.38 -45.00-180.00  136
 13  \w     40.00  66.00   0.50    3.53    --  106.38 -94.00-120.00   52
 14  \w     44.00  70.00   0.50    3.53    --  106.38 -15.00-120.00   52
 15  \w     53.00 109.00   0.50    3.53    --  106.38 -94.00 -60.00  112
 16  \w     50.00 109.00   0.50    3.53    --  106.38 -94.00-180.00  118
 17  \w     99.00 149.00   0.50    3.53    --  106.38  15.00 -30.00  100
 18  \w     84.00 118.00   0.50    3.53    --  106.38 -61.00-120.00   68
 19  \w    136.00 168.00   0.50    3.53    --  106.38  45.00-150.00   64
 20  \w    108.00 143.00   0.50    3.53    --  106.38  45.00 -30.00   70
 21  \w     48.00  75.00   0.50    3.53    --  106.38 -61.00-120.00   54
;
_diffrn_measurement_device 'four-circle diffractometer'
_diffrn_measurement_device_type 'SuperNova, Dual, Cu at home/near, Pilatus 200K'
_diffrn_measurement_method '\w scans'
_diffrn_orient_matrix_type 'CrysAlisPro convention (1999,Acta A55,543-557)'
_diffrn_orient_matrix_UB_11 0.0483840000
_diffrn_orient_matrix_UB_12 -0.0313760000
_diffrn_orient_matrix_UB_13 -0.0614630000
_diffrn_orient_matrix_UB_21 0.0957086000
_diffrn_orient_matrix_UB_22 0.0004144000
_diffrn_orient_matrix_UB_23 0.0631977000
_diffrn_orient_matrix_UB_31 -0.0173511000
_diffrn_orient_matrix_UB_32 -0.0848814000
_diffrn_orient_matrix_UB_33 0.0230918000
_diffrn_radiation_monochromator mirror
_diffrn_radiation_probe x-ray
_diffrn_radiation_type CuK\a
_diffrn_radiation_wavelength 1.54184
_diffrn_reflns_av_R_equivalents 0.0317
_diffrn_reflns_av_unetI/netI 0.0275
_diffrn_reflns_Laue_measured_fraction_full 0.999
_diffrn_reflns_Laue_measured_fraction_max 0.984
_diffrn_reflns_limit_h_max 18
_diffrn_reflns_limit_h_min -18
_diffrn_reflns_limit_k_max 15
_diffrn_reflns_limit_k_min -21
_diffrn_reflns_limit_l_max 21
_diffrn_reflns_limit_l_min -19
_diffrn_reflns_number 25771
_diffrn_reflns_point_group_measured_fraction_full 0.999
_diffrn_reflns_point_group_measured_fraction_max 0.984
_diffrn_reflns_theta_full 67.684
_diffrn_reflns_theta_max 74.492
_diffrn_reflns_theta_min 3.117
_diffrn_source 'micro-focus sealed X-ray tube'
_diffrn_source_type 'SuperNova (Cu) X-ray Source'
_exptl_absorpt_coefficient_mu 0.777
_exptl_absorpt_correction_T_max 1.00000
_exptl_absorpt_correction_T_min 0.56242
_exptl_absorpt_correction_type multi-scan
_exptl_absorpt_process_details
;
CrysAlisPro 1.171.39.29d (Rigaku Oxford Diffraction, 2017)
Empirical absorption correction using spherical harmonics,
 implemented in SCALE3 ABSPACK scaling algorithm.
;
_exptl_crystal_colour colourless
_exptl_crystal_colour_primary colourless
_exptl_crystal_density_diffrn 1.142
_exptl_crystal_description block
_exptl_crystal_F_000 1544
_exptl_crystal_size_max 0.22
_exptl_crystal_size_mid 0.19
_exptl_crystal_size_min 0.17
_refine_diff_density_max 0.287
_refine_diff_density_min -0.304
_refine_diff_density_rms 0.037
_refine_ls_extinction_method none
_refine_ls_goodness_of_fit_ref 1.087
_refine_ls_hydrogen_treatment mixed
_refine_ls_matrix_type full
_refine_ls_number_parameters 507
_refine_ls_number_reflns 8533
_refine_ls_number_restraints 0
_refine_ls_restrained_S_all 1.087
_refine_ls_R_factor_all 0.0601
_refine_ls_R_factor_gt 0.0535
_refine_ls_shift/su_max 0.001
_refine_ls_shift/su_mean 0.000
_refine_ls_structure_factor_coef Fsqd
_refine_ls_weighting_details 'w=1/[\s^2^(Fo^2^)+(0.0866P)^2^+0.6472P] where P=(Fo^2^+2Fc^2^)/3'
_refine_ls_weighting_scheme calc
_refine_ls_wR_factor_gt 0.1564
_refine_ls_wR_factor_ref 0.1627
_reflns_Friedel_coverage 0.000
_reflns_number_gt 7192
_reflns_number_total 8533
_reflns_threshold_expression 'I > 2\s(I)'
_cod_data_source_file d0ra01559h2.cif
_cod_data_source_block kv-ab-2
_cod_depositor_comments 'Adding full bibliography for 7240241.cif.'
_cod_original_cell_volume 4238.49(13)
_cod_database_code 7240241
_shelx_shelxl_version_number 2018/3
_chemical_oxdiff_formula 'C51 H44 N2 Si'
_shelx_space_group_comment
;
The symmetry employed for this shelxl refinement is uniquely defined
by the following loop, which should always be used as a source of
symmetry information in preference to the above space-group names.
They are only intended as comments.
;
_diffrn_oxdiff_ac3_digest_frames
;
01948973022758abd81874566367016bd4000324365
;
_reflns_odcompleteness_completeness 99.92
_reflns_odcompleteness_iscentric 1
_reflns_odcompleteness_theta 66.97
_olex2_refinement_description
;
1. Fixed Uiso
 At 1.2 times of:
  All C(H) groups
 At 1.5 times of:
  All C(H,H,H) groups
2.a Aromatic/amide H refined with riding coordinates:
 C23(H23), C24(H24), C20(H20), C27(H27), C29(H29), C26(H26), C30(H30),
 C51(H51), C6(H6), C10(H10), C17(H17), C14(H14), C19(H19), C34(H34), C47(H47),
 C49(H49), C2(H2), C5(H5), C48(H48), C32(H32), C33(H33), C50(H50), C18(H18),
 C4(H4), C45(H45), C11(H11), C12(H12), C43(H43), C13(H13), C41(H41), C3(H3),
 C44(H44), C42(H42)
2.b Idealised Me refined as rotating group:
 C37(H37A,H37B,H37C), C39(H39A,H39B,H39C), C38(H38A,H38B,H38C)
;
_olex2_submission_special_instructions 'No special instructions were received'
_oxdiff_exptl_absorpt_empirical_details
;
Empirical correction (ABSPACK) includes:
- Absorption correction using spherical harmonics
- Frame scaling
;
_oxdiff_exptl_absorpt_empirical_full_max 2.834
_oxdiff_exptl_absorpt_empirical_full_min 0.596

loop_
_space_group_symop_operation_xyz
'x, y, z'
'-x, y+1/2, -z+1/2'
'-x, -y, -z'
'x, -y-1/2, z-1/2'

loop_
_atom_site_label
_atom_site_type_symbol
_atom_site_fract_x
_atom_site_fract_y
_atom_site_fract_z
_atom_site_U_iso_or_equiv
_atom_site_adp_type
_atom_site_occupancy
_atom_site_site_symmetry_order
_atom_site_calc_flag
_atom_site_refinement_flags_posn
_atom_site_refinement_flags_adp
_atom_site_refinement_flags_occupancy
_atom_site_disorder_assembly
_atom_site_disorder_group
Si1 Si 0.16229(3) 0.70788(3) 0.77821(3) 0.05501(14) Uani 1 1 d . . . . .
O1 O 0.25322(8) 0.66068(7) 0.83521(8) 0.0662(3) Uani 1 1 d . . . . .
N1 N 0.38451(9) 0.48941(8) 0.86294(8) 0.0528(3) Uani 1 1 d . . . . .
N2 N 0.30607(10) 0.51803(8) 0.95035(8) 0.0557(3) Uani 1 1 d . . . . .
C15 C 0.36603(11) 0.54440(9) 0.91312(9) 0.0515(3) Uani 1 1 d . . . . .
C22 C 0.44382(11) 0.50095(10) 0.81085(10) 0.0560(4) Uani 1 1 d . . . . .
C7 C 0.28305(11) 0.44251(9) 0.92258(9) 0.0545(4) Uani 1 1 d . . . . .
C8 C 0.33007(11) 0.42351(9) 0.86735(9) 0.0544(4) Uani 1 1 d . . . . .
C16 C 0.40093(11) 0.62615(9) 0.91777(9) 0.0521(3) Uani 1 1 d . . . . .
C21 C 0.34030(11) 0.68427(9) 0.87831(9) 0.0534(3) Uani 1 1 d . . . . .
C1 C 0.21577(13) 0.39748(10) 0.95486(10) 0.0627(4) Uani 1 1 d . . . . .
C9 C 0.32713(14) 0.35403(10) 0.81642(10) 0.0634(4) Uani 1 1 d . . . . .
C46 C 0.11294(12) 0.77412(10) 0.84180(11) 0.0623(4) Uani 1 1 d . . . . .
C25 C 0.55779(13) 0.51941(11) 0.70888(11) 0.0643(4) Uani 1 1 d . . . . .
C23 C 0.54042(12) 0.49952(12) 0.84031(11) 0.0664(4) Uani 1 1 d . . . . .
H23 H 0.567677 0.492437 0.894169 0.080 Uiso 1 1 calc R . . . .
C28 C 0.61776(13) 0.52594(11) 0.65386(11) 0.0663(4) Uani 1 1 d . . . . .
C31 C 0.72866(14) 0.53457(11) 0.54612(12) 0.0697(5) Uani 1 1 d . . . . .
C24 C 0.59645(13) 0.50864(12) 0.78953(11) 0.0685(5) Uani 1 1 d . . . . .
H24 H 0.661682 0.507571 0.809721 0.082 Uiso 1 1 calc R . . . .
C36 C 0.07686(13) 0.62708(11) 0.73491(12) 0.0674(5) Uani 1 1 d . . . . .
C20 C 0.36846(13) 0.76230(11) 0.88376(12) 0.0696(5) Uani 1 1 d . . . . .
H20 H 0.327043 0.801044 0.857788 0.084 Uiso 1 1 calc R . . . .
C27 C 0.40354(13) 0.51297(14) 0.73133(11) 0.0733(5) Uani 1 1 d . . . . .
H27 H 0.338276 0.515005 0.711676 0.088 Uiso 1 1 calc R . . . .
C40 C 0.20385(16) 0.76227(13) 0.70170(12) 0.0769(6) Uani 1 1 d . . . . .
C29 C 0.69927(14) 0.48148(12) 0.66419(13) 0.0741(5) Uani 1 1 d . . . . .
H29 H 0.717880 0.448228 0.707655 0.089 Uiso 1 1 calc R . . . .
C26 C 0.45994(14) 0.52195(15) 0.68108(11) 0.0800(6) Uani 1 1 d . . . . .
H26 H 0.432194 0.529884 0.627428 0.096 Uiso 1 1 calc R . . . .
C30 C 0.75290(15) 0.48581(13) 0.61124(14) 0.0800(6) Uani 1 1 d . . . . .
H30 H 0.806910 0.455086 0.619518 0.096 Uiso 1 1 calc R . . . .
C51 C 0.14802(15) 0.77124(14) 0.92349(13) 0.0776(5) Uani 1 1 d . . . . .
H51 H 0.198571 0.738118 0.945313 0.093 Uiso 1 1 calc R . . . .
C6 C 0.21258(16) 0.31631(12) 0.95629(13) 0.0769(5) Uani 1 1 d . . . . .
H6 H 0.253244 0.287001 0.935171 0.092 Uiso 1 1 calc R . . . .
C10 C 0.24079(16) 0.32393(13) 0.77390(12) 0.0784(5) Uani 1 1 d . . . . .
H10 H 0.185505 0.347239 0.778756 0.094 Uiso 1 1 calc R . . . .
C17 C 0.49026(14) 0.64781(13) 0.96183(14) 0.0840(6) Uani 1 1 d . . . . .
H17 H 0.531950 0.609612 0.988589 0.101 Uiso 1 1 calc R . . . .
C14 C 0.40809(17) 0.31825(13) 0.80758(15) 0.0859(6) Uani 1 1 d . . . . .
H14 H 0.466905 0.336924 0.835774 0.103 Uiso 1 1 calc R . . . .
C19 C 0.45724(16) 0.78213(13) 0.92739(15) 0.0888(7) Uani 1 1 d . . . . .
H19 H 0.476465 0.834347 0.930581 0.107 Uiso 1 1 calc R . . . .
C34 C 0.78619(17) 0.53723(14) 0.48948(15) 0.0845(6) Uani 1 1 d . . . . .
H34 H 0.839604 0.505538 0.500994 0.101 Uiso 1 1 calc R . . . .
C47 C 0.03742(16) 0.82469(13) 0.81280(15) 0.0853(6) Uani 1 1 d . . . . .
H47 H 0.011399 0.828996 0.758469 0.102 Uiso 1 1 calc R . . . .
C49 C 0.03740(19) 0.86421(16) 0.9434(2) 0.0982(8) Uani 1 1 d . . . . .
H49 H 0.012387 0.894374 0.977025 0.118 Uiso 1 1 calc R . . . .
C2 C 0.1527(2) 0.43847(14) 0.98569(17) 0.0940(7) Uani 1 1 d . . . . .
H2 H 0.152520 0.493073 0.984209 0.113 Uiso 1 1 calc R . . . .
C5 C 0.1482(2) 0.27834(14) 0.98947(16) 0.0953(8) Uani 1 1 d . . . . .
H5 H 0.146378 0.223746 0.990230 0.114 Uiso 1 1 calc R . . . .
C35 C 0.7709(2) 0.57863(18) 0.42547(17) 0.0915(7) Uani 1 1 d . . . . .
C48 C 0.00044(18) 0.86858(14) 0.8633(2) 0.1001(8) Uani 1 1 d . . . . .
H48 H -0.050457 0.901679 0.842554 0.120 Uiso 1 1 calc R . . . .
C32 C 0.64966(18) 0.58035(16) 0.53714(15) 0.0978(8) Uani 1 1 d . . . . .
H32 H 0.632612 0.615112 0.494817 0.117 Uiso 1 1 calc R . . . .
C33 C 0.59521(18) 0.57575(17) 0.58966(15) 0.1005(9) Uani 1 1 d . . . . .
H33 H 0.541758 0.607136 0.581544 0.121 Uiso 1 1 calc R . . . .
C50 C 0.11107(19) 0.81529(18) 0.97322(16) 0.0954(7) Uani 1 1 d . . . . .
H50 H 0.136633 0.811615 1.027657 0.115 Uiso 1 1 calc R . . . .
C37 C -0.00953(17) 0.66097(17) 0.67569(17) 0.1041(8) Uani 1 1 d . . . . .
H37A H -0.043645 0.693735 0.702915 0.156 Uiso 1 1 calc GR . . . .
H37B H -0.049484 0.618911 0.649768 0.156 Uiso 1 1 calc GR . . . .
H37C H 0.010083 0.691631 0.637064 0.156 Uiso 1 1 calc GR . . . .
C18 C 0.51806(17) 0.72509(15) 0.96650(18) 0.1059(9) Uani 1 1 d . . . . .
H18 H 0.578314 0.738814 0.996280 0.127 Uiso 1 1 calc R . . . .
C4 C 0.0883(2) 0.32018(18) 1.02064(18) 0.1060(9) Uani 1 1 d . . . . .
H4 H 0.046256 0.294436 1.043232 0.127 Uiso 1 1 calc R . . . .
C45 C 0.28244(19) 0.7368(2) 0.68092(15) 0.1061(9) Uani 1 1 d . . . . .
H45 H 0.314240 0.692217 0.704722 0.127 Uiso 1 1 calc R . . . .
C11 C 0.2354(2) 0.26004(16) 0.72455(16) 0.1019(8) Uani 1 1 d . . . . .
H11 H 0.176936 0.240086 0.697182 0.122 Uiso 1 1 calc R . . . .
C12 C 0.3165(3) 0.22595(17) 0.71586(18) 0.1153(10) Uani 1 1 d . . . . .
H12 H 0.312961 0.183345 0.682029 0.138 Uiso 1 1 calc R . . . .
C43 C 0.2690(4) 0.8443(3) 0.5891(2) 0.160(2) Uani 1 1 d . . . . .
H43 H 0.290743 0.871881 0.551752 0.192 Uiso 1 1 calc R . . . .
C39 C 0.1251(2) 0.56982(16) 0.6908(2) 0.1129(10) Uani 1 1 d . . . . .
H39A H 0.154849 0.598810 0.657265 0.169 Uiso 1 1 calc GR . . . .
H39B H 0.078855 0.534895 0.659157 0.169 Uiso 1 1 calc GR . . . .
H39C H 0.171740 0.539921 0.728361 0.169 Uiso 1 1 calc GR . . . .
C38 C 0.0479(2) 0.58418(17) 0.80073(18) 0.1106(9) Uani 1 1 d . . . . .
H38A H 0.102845 0.562241 0.837062 0.166 Uiso 1 1 calc GR . . . .
H38B H 0.004642 0.542801 0.778408 0.166 Uiso 1 1 calc GR . . . .
H38C H 0.018117 0.620422 0.828242 0.166 Uiso 1 1 calc GR . . . .
C13 C 0.4021(2) 0.25448(16) 0.75675(19) 0.1106(9) Uani 1 1 d . . . . .
H13 H 0.456911 0.231265 0.750735 0.133 Uiso 1 1 calc R . . . .
C41 C 0.1606(3) 0.82980(16) 0.66492(16) 0.1160(10) Uani 1 1 d . . . . .
H41 H 0.107920 0.849132 0.678420 0.139 Uiso 1 1 calc R . . . .
C3 C 0.0903(2) 0.39985(19) 1.0186(2) 0.1186(10) Uani 1 1 d . . . . .
H3 H 0.049034 0.428643 1.039506 0.142 Uiso 1 1 calc R . . . .
C44 C 0.3154(3) 0.7780(3) 0.6236(2) 0.1443(16) Uani 1 1 d . . . . .
H44 H 0.368163 0.760137 0.609299 0.173 Uiso 1 1 calc R . . . .
C42 C 0.1930(5) 0.8690(2) 0.6092(2) 0.166(2) Uani 1 1 d . . . . .
H42 H 0.161362 0.913511 0.585168 0.199 Uiso 1 1 calc R . . . .
H35A H 0.721(2) 0.6137(18) 0.4110(17) 0.113(10) Uiso 1 1 d . . . . .
H35B H 0.810(2) 0.5780(16) 0.3910(16) 0.106(8) Uiso 1 1 d . . . . .

loop_
_atom_site_aniso_label
_atom_site_aniso_U_11
_atom_site_aniso_U_22
_atom_site_aniso_U_33
_atom_site_aniso_U_23
_atom_site_aniso_U_13
_atom_site_aniso_U_12
Si1 0.0468(2) 0.0513(2) 0.0605(3) 0.00669(18) 0.00337(18) -0.00375(16)
O1 0.0459(6) 0.0532(6) 0.0878(8) 0.0078(6) -0.0019(6) -0.0041(5)
N1 0.0502(7) 0.0556(7) 0.0502(7) 0.0026(5) 0.0096(5) 0.0037(5)
N2 0.0576(7) 0.0539(7) 0.0549(7) 0.0031(6) 0.0140(6) -0.0004(6)
C15 0.0480(7) 0.0535(8) 0.0492(8) 0.0037(6) 0.0066(6) 0.0035(6)
C22 0.0529(8) 0.0609(9) 0.0536(8) 0.0038(7) 0.0130(7) 0.0062(7)
C7 0.0559(8) 0.0507(8) 0.0534(8) 0.0056(6) 0.0085(7) 0.0026(6)
C8 0.0530(8) 0.0513(8) 0.0538(8) 0.0037(6) 0.0060(7) 0.0047(6)
C16 0.0482(8) 0.0553(8) 0.0493(8) 0.0006(6) 0.0069(6) -0.0010(6)
C21 0.0453(7) 0.0541(8) 0.0564(8) -0.0003(7) 0.0065(6) -0.0049(6)
C1 0.0661(10) 0.0597(9) 0.0593(9) 0.0103(7) 0.0118(8) -0.0049(8)
C9 0.0729(11) 0.0541(9) 0.0590(9) 0.0007(7) 0.0104(8) 0.0062(8)
C46 0.0536(9) 0.0547(9) 0.0734(11) 0.0043(8) 0.0083(8) -0.0032(7)
C25 0.0604(9) 0.0691(10) 0.0650(10) 0.0101(8) 0.0195(8) 0.0124(8)
C23 0.0565(9) 0.0829(12) 0.0555(9) 0.0111(8) 0.0078(7) 0.0035(8)
C28 0.0646(10) 0.0685(10) 0.0691(11) 0.0103(8) 0.0233(8) 0.0140(8)
C31 0.0689(11) 0.0667(10) 0.0802(12) 0.0061(9) 0.0316(9) 0.0114(8)
C24 0.0512(9) 0.0837(12) 0.0688(11) 0.0122(9) 0.0131(8) 0.0050(8)
C36 0.0549(9) 0.0630(10) 0.0792(12) -0.0016(8) 0.0094(8) -0.0112(8)
C20 0.0636(10) 0.0541(9) 0.0815(12) 0.0050(8) 0.0029(9) -0.0062(8)
C27 0.0524(9) 0.1080(15) 0.0564(10) 0.0072(10) 0.0097(7) 0.0139(9)
C40 0.0807(13) 0.0780(12) 0.0654(11) 0.0021(9) 0.0085(9) -0.0282(10)
C29 0.0730(12) 0.0707(11) 0.0831(13) 0.0198(10) 0.0290(10) 0.0198(9)
C26 0.0639(11) 0.1205(17) 0.0545(10) 0.0133(10) 0.0139(8) 0.0203(11)
C30 0.0709(11) 0.0776(12) 0.0990(15) 0.0175(11) 0.0360(11) 0.0262(10)
C51 0.0693(11) 0.0888(13) 0.0731(12) 0.0068(10) 0.0168(10) 0.0056(10)
C6 0.0791(12) 0.0624(10) 0.0809(13) 0.0156(9) 0.0072(10) -0.0036(9)
C10 0.0812(13) 0.0725(12) 0.0713(12) -0.0077(9) 0.0030(10) -0.0012(10)
C17 0.0610(11) 0.0763(12) 0.0936(14) 0.0078(11) -0.0155(10) -0.0054(9)
C14 0.0834(14) 0.0729(12) 0.0988(16) -0.0109(11) 0.0202(12) 0.0146(11)
C19 0.0763(13) 0.0662(11) 0.1068(17) -0.0024(11) -0.0050(12) -0.0242(10)
C34 0.0776(13) 0.0883(14) 0.0981(16) 0.0045(12) 0.0419(12) 0.0139(11)
C47 0.0737(12) 0.0714(12) 0.0995(16) -0.0010(11) 0.0037(11) 0.0153(10)
C49 0.0830(15) 0.0885(16) 0.133(2) -0.0341(15) 0.0452(16) -0.0182(13)
C2 0.1090(18) 0.0719(13) 0.1201(19) 0.0041(12) 0.0634(16) -0.0108(12)
C5 0.1047(18) 0.0703(13) 0.0966(16) 0.0274(12) 0.0029(14) -0.0250(12)
C35 0.0920(17) 0.1021(18) 0.0916(17) 0.0013(14) 0.0442(14) -0.0024(14)
C48 0.0775(14) 0.0726(13) 0.146(3) -0.0091(15) 0.0223(16) 0.0147(11)
C32 0.1016(17) 0.1148(18) 0.0917(15) 0.0443(14) 0.0516(13) 0.0533(15)
C33 0.0950(16) 0.125(2) 0.0964(16) 0.0466(15) 0.0519(13) 0.0626(15)
C50 0.0859(15) 0.1186(19) 0.0859(15) -0.0146(14) 0.0302(13) -0.0061(14)
C37 0.0688(13) 0.1095(19) 0.1089(18) -0.0144(15) -0.0190(12) -0.0132(12)
C18 0.0696(13) 0.0877(15) 0.128(2) 0.0019(14) -0.0288(14) -0.0229(11)
C4 0.106(2) 0.1053(19) 0.113(2) 0.0252(16) 0.0416(17) -0.0295(16)
C45 0.0812(15) 0.154(3) 0.0839(15) 0.0003(16) 0.0240(12) -0.0370(16)
C11 0.115(2) 0.0849(15) 0.0916(16) -0.0238(13) 0.0038(15) -0.0082(14)
C12 0.159(3) 0.0780(15) 0.1013(19) -0.0291(14) 0.0231(19) 0.0073(18)
C43 0.217(5) 0.182(4) 0.079(2) -0.006(2) 0.034(3) -0.133(4)
C39 0.0987(18) 0.0818(15) 0.162(3) -0.0454(17) 0.0407(18) -0.0234(13)
C38 0.1054(19) 0.1030(18) 0.122(2) 0.0118(16) 0.0288(16) -0.0497(16)
C13 0.126(2) 0.0816(16) 0.127(2) -0.0204(16) 0.0389(19) 0.0285(16)
C41 0.178(3) 0.0806(15) 0.0844(16) 0.0257(13) 0.0275(18) -0.0156(17)
C3 0.128(2) 0.104(2) 0.153(3) 0.0076(18) 0.087(2) -0.0197(17)
C44 0.121(3) 0.225(5) 0.091(2) -0.018(3) 0.0365(19) -0.091(3)
C42 0.288(7) 0.111(3) 0.092(2) 0.0258(18) 0.041(3) -0.067(3)

loop_
_atom_type_symbol
_atom_type_description
_atom_type_scat_dispersion_real
_atom_type_scat_dispersion_imag
_atom_type_scat_source
C C 0.0181 0.0091 'International Tables Vol C Tables 4.2.6.8 and 6.1.1.4'
H H 0.0000 0.0000 'International Tables Vol C Tables 4.2.6.8 and 6.1.1.4'
N N 0.0311 0.0180 'International Tables Vol C Tables 4.2.6.8 and 6.1.1.4'
O O 0.0492 0.0322 'International Tables Vol C Tables 4.2.6.8 and 6.1.1.4'
Si Si 0.2541 0.3302 'International Tables Vol C Tables 4.2.6.8 and 6.1.1.4'

loop_
_geom_angle_atom_site_label_1
_geom_angle_atom_site_label_2
_geom_angle_atom_site_label_3
_geom_angle
_geom_angle_site_symmetry_1
_geom_angle_site_symmetry_3
_geom_angle_publ_flag
O1 Si1 C46 108.36(8) . . ?
O1 Si1 C36 103.53(7) . . ?
O1 Si1 C40 107.97(9) . . ?
C46 Si1 C36 110.96(8) . . ?
C40 Si1 C46 112.77(10) . . ?
C40 Si1 C36 112.68(9) . . ?
C21 O1 Si1 133.03(11) . . ?
C15 N1 C22 125.37(14) . . ?
C15 N1 C8 107.41(13) . . ?
C8 N1 C22 127.05(14) . . ?
C15 N2 C7 106.03(14) . . ?
N1 C15 C16 123.75(14) . . ?
N2 C15 N1 111.46(14) . . ?
N2 C15 C16 124.44(14) . . ?
C23 C22 N1 120.12(15) . . ?
C23 C22 C27 120.16(16) . . ?
C27 C22 N1 119.72(15) . . ?
N2 C7 C1 118.13(15) . . ?
C8 C7 N2 110.19(14) . . ?
C8 C7 C1 131.67(16) . . ?
N1 C8 C9 122.33(15) . . ?
C7 C8 N1 104.88(14) . . ?
C7 C8 C9 132.71(16) . . ?
C21 C16 C15 118.49(13) . . ?
C17 C16 C15 123.06(15) . . ?
C17 C16 C21 118.41(16) . . ?
O1 C21 C16 116.74(14) . . ?
O1 C21 C20 122.68(15) . . ?
C16 C21 C20 120.58(15) . . ?
C6 C1 C7 123.62(18) . . ?
C2 C1 C7 118.51(17) . . ?
C2 C1 C6 117.86(19) . . ?
C10 C9 C8 119.65(17) . . ?
C14 C9 C8 122.35(18) . . ?
C14 C9 C10 117.98(19) . . ?
C51 C46 Si1 120.01(14) . . ?
C51 C46 C47 116.0(2) . . ?
C47 C46 Si1 123.87(16) . . ?
C24 C25 C28 121.56(16) . . ?
C24 C25 C26 117.56(17) . . ?
C26 C25 C28 120.86(17) . . ?
C22 C23 H23 120.2 . . ?
C22 C23 C24 119.58(16) . . ?
C24 C23 H23 120.2 . . ?
C29 C28 C25 121.42(17) . . ?
C33 C28 C25 121.76(16) . . ?
C33 C28 C29 116.82(18) . . ?
C30 C31 C34 120.75(18) . . ?
C32 C31 C30 117.28(18) . . ?
C32 C31 C34 121.97(19) . . ?
C25 C24 H24 119.2 . . ?
C23 C24 C25 121.51(16) . . ?
C23 C24 H24 119.2 . . ?
C37 C36 Si1 110.08(15) . . ?
C37 C36 C39 108.2(2) . . ?
C39 C36 Si1 108.58(14) . . ?
C38 C36 Si1 109.74(15) . . ?
C38 C36 C37 110.3(2) . . ?
C38 C36 C39 109.9(2) . . ?
C21 C20 H20 120.1 . . ?
C19 C20 C21 119.87(18) . . ?
C19 C20 H20 120.1 . . ?
C22 C27 H27 120.1 . . ?
C26 C27 C22 119.87(17) . . ?
C26 C27 H27 120.1 . . ?
C45 C40 Si1 119.9(2) . . ?
C45 C40 C41 116.9(2) . . ?
C41 C40 Si1 123.2(2) . . ?
C28 C29 H29 119.5 . . ?
C30 C29 C28 121.09(18) . . ?
C30 C29 H29 119.5 . . ?
C25 C26 H26 119.3 . . ?
C27 C26 C25 121.31(17) . . ?
C27 C26 H26 119.3 . . ?
C31 C30 H30 119.2 . . ?
C29 C30 C31 121.69(17) . . ?
C29 C30 H30 119.2 . . ?
C46 C51 H51 118.7 . . ?
C50 C51 C46 122.5(2) . . ?
C50 C51 H51 118.7 . . ?
C1 C6 H6 120.0 . . ?
C1 C6 C5 120.0(2) . . ?
C5 C6 H6 120.0 . . ?
C9 C10 H10 119.4 . . ?
C11 C10 C9 121.2(2) . . ?
C11 C10 H10 119.4 . . ?
C16 C17 H17 119.6 . . ?
C18 C17 C16 120.77(19) . . ?
C18 C17 H17 119.6 . . ?
C9 C14 H14 119.8 . . ?
C9 C14 C13 120.5(2) . . ?
C13 C14 H14 119.8 . . ?
C20 C19 H19 119.9 . . ?
C20 C19 C18 120.10(19) . . ?
C18 C19 H19 119.9 . . ?
C31 C34 H34 116.3 . . ?
C35 C34 C31 127.4(2) . . ?
C35 C34 H34 116.3 . . ?
C46 C47 H47 119.5 . . ?
C48 C47 C46 121.0(2) . . ?
C48 C47 H47 119.5 . . ?
C48 C49 H49 120.5 . . ?
C50 C49 H49 120.5 . . ?
C50 C49 C48 119.1(2) . . ?
C1 C2 H2 119.4 . . ?
C3 C2 C1 121.2(2) . . ?
C3 C2 H2 119.4 . . ?
C6 C5 H5 119.6 . . ?
C4 C5 C6 120.8(2) . . ?
C4 C5 H5 119.6 . . ?
C34 C35 H35A 121.9(18) . . ?
C34 C35 H35B 123.9(17) . . ?
H35A C35 H35B 114(2) . . ?
C47 C48 H48 119.5 . . ?
C49 C48 C47 121.0(2) . . ?
C49 C48 H48 119.5 . . ?
C31 C32 H32 119.4 . . ?
C31 C32 C33 121.3(2) . . ?
C33 C32 H32 119.4 . . ?
C28 C33 C32 121.82(19) . . ?
C28 C33 H33 119.1 . . ?
C32 C33 H33 119.1 . . ?
C51 C50 H50 119.9 . . ?
C49 C50 C51 120.3(3) . . ?
C49 C50 H50 119.9 . . ?
C36 C37 H37A 109.5 . . ?
C36 C37 H37B 109.5 . . ?
C36 C37 H37C 109.5 . . ?
H37A C37 H37B 109.5 . . ?
H37A C37 H37C 109.5 . . ?
H37B C37 H37C 109.5 . . ?
C17 C18 H18 119.9 . . ?
C19 C18 C17 120.27(19) . . ?
C19 C18 H18 119.9 . . ?
C5 C4 H4 120.3 . . ?
C3 C4 C5 119.5(2) . . ?
C3 C4 H4 120.3 . . ?
C40 C45 H45 119.8 . . ?
C40 C45 C44 120.5(4) . . ?
C44 C45 H45 119.8 . . ?
C10 C11 H11 120.0 . . ?
C12 C11 C10 119.9(3) . . ?
C12 C11 H11 120.0 . . ?
C11 C12 H12 120.0 . . ?
C13 C12 C11 120.0(2) . . ?
C13 C12 H12 120.0 . . ?
C44 C43 H43 120.1 . . ?
C42 C43 H43 120.1 . . ?
C42 C43 C44 119.7(4) . . ?
C36 C39 H39A 109.5 . . ?
C36 C39 H39B 109.5 . . ?
C36 C39 H39C 109.5 . . ?
H39A C39 H39B 109.5 . . ?
H39A C39 H39C 109.5 . . ?
H39B C39 H39C 109.5 . . ?
C36 C38 H38A 109.5 . . ?
C36 C38 H38B 109.5 . . ?
C36 C38 H38C 109.5 . . ?
H38A C38 H38B 109.5 . . ?
H38A C38 H38C 109.5 . . ?
H38B C38 H38C 109.5 . . ?
C14 C13 H13 119.8 . . ?
C12 C13 C14 120.4(3) . . ?
C12 C13 H13 119.8 . . ?
C40 C41 H41 119.0 . . ?
C42 C41 C40 122.0(4) . . ?
C42 C41 H41 119.0 . . ?
C2 C3 H3 119.7 . . ?
C4 C3 C2 120.7(3) . . ?
C4 C3 H3 119.7 . . ?
C45 C44 H44 120.1 . . ?
C43 C44 C45 119.8(4) . . ?
C43 C44 H44 120.1 . . ?
C43 C42 C41 121.1(5) . . ?
C43 C42 H42 119.4 . . ?
C41 C42 H42 119.4 . . ?

loop_
_geom_bond_atom_site_label_1
_geom_bond_atom_site_label_2
_geom_bond_distance
_geom_bond_site_symmetry_2
_geom_bond_publ_flag
Si1 O1 1.6484(12) . ?
Si1 C46 1.867(2) . ?
Si1 C36 1.8807(18) . ?
Si1 C40 1.866(2) . ?
O1 C21 1.3618(18) . ?
N1 C15 1.362(2) . ?
N1 C22 1.438(2) . ?
N1 C8 1.393(2) . ?
N2 C15 1.311(2) . ?
N2 C7 1.384(2) . ?
C15 C16 1.478(2) . ?
C22 C23 1.376(2) . ?
C22 C27 1.377(2) . ?
C7 C8 1.374(2) . ?
C7 C1 1.481(2) . ?
C8 C9 1.476(2) . ?
C16 C21 1.387(2) . ?
C16 C17 1.384(2) . ?
C21 C20 1.387(2) . ?
C1 C6 1.383(3) . ?
C1 C2 1.383(3) . ?
C9 C10 1.387(3) . ?
C9 C14 1.384(3) . ?
C46 C51 1.388(3) . ?
C46 C47 1.390(3) . ?
C25 C28 1.478(3) . ?
C25 C24 1.388(3) . ?
C25 C26 1.392(3) . ?
C23 H23 0.9300 . ?
C23 C24 1.377(3) . ?
C28 C29 1.389(3) . ?
C28 C33 1.378(3) . ?
C31 C30 1.380(3) . ?
C31 C34 1.471(3) . ?
C31 C32 1.374(3) . ?
C24 H24 0.9300 . ?
C36 C37 1.523(3) . ?
C36 C39 1.533(3) . ?
C36 C38 1.522(3) . ?
C20 H20 0.9300 . ?
C20 C19 1.367(3) . ?
C27 H27 0.9300 . ?
C27 C26 1.374(3) . ?
C40 C45 1.374(4) . ?
C40 C41 1.387(4) . ?
C29 H29 0.9300 . ?
C29 C30 1.375(3) . ?
C26 H26 0.9300 . ?
C30 H30 0.9300 . ?
C51 H51 0.9300 . ?
C51 C50 1.370(3) . ?
C6 H6 0.9300 . ?
C6 C5 1.398(3) . ?
C10 H10 0.9300 . ?
C10 C11 1.380(3) . ?
C17 H17 0.9300 . ?
C17 C18 1.374(3) . ?
C14 H14 0.9300 . ?
C14 C13 1.393(3) . ?
C19 H19 0.9300 . ?
C19 C18 1.373(3) . ?
C34 H34 0.9300 . ?
C34 C35 1.294(4) . ?
C47 H47 0.9300 . ?
C47 C48 1.380(4) . ?
C49 H49 0.9300 . ?
C49 C48 1.366(4) . ?
C49 C50 1.356(4) . ?
C2 H2 0.9300 . ?
C2 C3 1.378(3) . ?
C5 H5 0.9300 . ?
C5 C4 1.359(4) . ?
C35 H35A 0.93(3) . ?
C35 H35B 0.95(3) . ?
C48 H48 0.9300 . ?
C32 H32 0.9300 . ?
C32 C33 1.378(3) . ?
C33 H33 0.9300 . ?
C50 H50 0.9300 . ?
C37 H37A 0.9600 . ?
C37 H37B 0.9600 . ?
C37 H37C 0.9600 . ?
C18 H18 0.9300 . ?
C4 H4 0.9300 . ?
C4 C3 1.357(4) . ?
C45 H45 0.9300 . ?
C45 C44 1.415(4) . ?
C11 H11 0.9300 . ?
C11 C12 1.373(4) . ?
C12 H12 0.9300 . ?
C12 C13 1.361(4) . ?
C43 H43 0.9300 . ?
C43 C44 1.373(7) . ?
C43 C42 1.330(7) . ?
C39 H39A 0.9600 . ?
C39 H39B 0.9600 . ?
C39 H39C 0.9600 . ?
C38 H38A 0.9600 . ?
C38 H38B 0.9600 . ?
C38 H38C 0.9600 . ?
C13 H13 0.9300 . ?
C41 H41 0.9300 . ?
C41 C42 1.372(5) . ?
C3 H3 0.9300 . ?
C44 H44 0.9300 . ?
C42 H42 0.9300 . ?

loop_
_geom_torsion_atom_site_label_1
_geom_torsion_atom_site_label_2
_geom_torsion_atom_site_label_3
_geom_torsion_atom_site_label_4
_geom_torsion
_geom_torsion_site_symmetry_1
_geom_torsion_site_symmetry_2
_geom_torsion_site_symmetry_3
_geom_torsion_site_symmetry_4
_geom_torsion_publ_flag
Si1 O1 C21 C16 -177.76(13) . . . . ?
Si1 O1 C21 C20 2.6(3) . . . . ?
Si1 C46 C51 C50 -176.31(19) . . . . ?
Si1 C46 C47 C48 175.90(18) . . . . ?
Si1 C40 C45 C44 -179.3(2) . . . . ?
Si1 C40 C41 C42 179.5(3) . . . . ?
O1 Si1 C46 C51 -6.16(18) . . . . ?
O1 Si1 C46 C47 177.84(17) . . . . ?
O1 Si1 C36 C37 -176.17(17) . . . . ?
O1 Si1 C36 C39 -57.95(19) . . . . ?
O1 Si1 C36 C38 62.24(18) . . . . ?
O1 Si1 C40 C45 24.5(2) . . . . ?
O1 Si1 C40 C41 -153.8(2) . . . . ?
O1 C21 C20 C19 -179.3(2) . . . . ?
N1 C15 C16 C21 99.16(19) . . . . ?
N1 C15 C16 C17 -83.1(2) . . . . ?
N1 C22 C23 C24 178.35(17) . . . . ?
N1 C22 C27 C26 -178.3(2) . . . . ?
N1 C8 C9 C10 -128.85(19) . . . . ?
N1 C8 C9 C14 49.5(3) . . . . ?
N2 C15 C16 C21 -73.5(2) . . . . ?
N2 C15 C16 C17 104.3(2) . . . . ?
N2 C7 C8 N1 1.10(17) . . . . ?
N2 C7 C8 C9 -175.64(16) . . . . ?
N2 C7 C1 C6 -155.22(17) . . . . ?
N2 C7 C1 C2 24.5(3) . . . . ?
C15 N1 C22 C23 77.3(2) . . . . ?
C15 N1 C22 C27 -103.1(2) . . . . ?
C15 N1 C8 C7 -1.54(16) . . . . ?
C15 N1 C8 C9 175.62(14) . . . . ?
C15 N2 C7 C8 -0.21(17) . . . . ?
C15 N2 C7 C1 179.81(14) . . . . ?
C15 C16 C21 O1 -2.5(2) . . . . ?
C15 C16 C21 C20 177.17(17) . . . . ?
C15 C16 C17 C18 -177.6(2) . . . . ?
C22 N1 C15 N2 177.01(13) . . . . ?
C22 N1 C15 C16 3.5(2) . . . . ?
C22 N1 C8 C7 -176.93(14) . . . . ?
C22 N1 C8 C9 0.2(2) . . . . ?
C22 C23 C24 C25 0.1(3) . . . . ?
C22 C27 C26 C25 -0.2(4) . . . . ?
C7 N2 C15 N1 -0.81(17) . . . . ?
C7 N2 C15 C16 172.64(14) . . . . ?
C7 C8 C9 C10 47.4(3) . . . . ?
C7 C8 C9 C14 -134.3(2) . . . . ?
C7 C1 C6 C5 178.57(18) . . . . ?
C7 C1 C2 C3 -178.2(3) . . . . ?
C8 N1 C15 N2 1.52(17) . . . . ?
C8 N1 C15 C16 -171.99(13) . . . . ?
C8 N1 C22 C23 -108.1(2) . . . . ?
C8 N1 C22 C27 71.5(2) . . . . ?
C8 C7 C1 C6 24.8(3) . . . . ?
C8 C7 C1 C2 -155.5(2) . . . . ?
C8 C9 C10 C11 178.7(2) . . . . ?
C8 C9 C14 C13 -177.7(2) . . . . ?
C16 C21 C20 C19 1.0(3) . . . . ?
C16 C17 C18 C19 0.1(5) . . . . ?
C21 C16 C17 C18 0.2(4) . . . . ?
C21 C20 C19 C18 -0.8(4) . . . . ?
C1 C7 C8 N1 -178.93(16) . . . . ?
C1 C7 C8 C9 4.3(3) . . . . ?
C1 C6 C5 C4 0.0(4) . . . . ?
C1 C2 C3 C4 -0.8(5) . . . . ?
C9 C10 C11 C12 -1.1(4) . . . . ?
C9 C14 C13 C12 -0.8(5) . . . . ?
C46 Si1 O1 C21 -67.51(18) . . . . ?
C46 Si1 C36 C37 67.77(19) . . . . ?
C46 Si1 C36 C39 -174.01(17) . . . . ?
C46 Si1 C36 C38 -53.81(19) . . . . ?
C46 Si1 C40 C45 144.18(18) . . . . ?
C46 Si1 C40 C41 -34.1(2) . . . . ?
C46 C51 C50 C49 0.0(4) . . . . ?
C46 C47 C48 C49 0.6(4) . . . . ?
C25 C28 C29 C30 177.7(2) . . . . ?
C25 C28 C33 C32 -178.2(3) . . . . ?
C23 C22 C27 C26 1.3(3) . . . . ?
C28 C25 C24 C23 -177.44(19) . . . . ?
C28 C25 C26 C27 177.5(2) . . . . ?
C28 C29 C30 C31 0.4(4) . . . . ?
C31 C32 C33 C28 0.7(5) . . . . ?
C24 C25 C28 C29 37.1(3) . . . . ?
C24 C25 C28 C33 -143.5(2) . . . . ?
C24 C25 C26 C27 -1.0(3) . . . . ?
C36 Si1 O1 C21 174.61(16) . . . . ?
C36 Si1 C46 C51 106.88(16) . . . . ?
C36 Si1 C46 C47 -69.12(19) . . . . ?
C36 Si1 C40 C45 -89.2(2) . . . . ?
C36 Si1 C40 C41 92.5(2) . . . . ?
C20 C19 C18 C17 0.2(5) . . . . ?
C27 C22 C23 C24 -1.3(3) . . . . ?
C40 Si1 O1 C21 54.93(19) . . . . ?
C40 Si1 C46 C51 -125.63(17) . . . . ?
C40 Si1 C46 C47 58.37(19) . . . . ?
C40 Si1 C36 C37 -59.8(2) . . . . ?
C40 Si1 C36 C39 58.4(2) . . . . ?
C40 Si1 C36 C38 178.64(18) . . . . ?
C40 C45 C44 C43 0.7(5) . . . . ?
C40 C41 C42 C43 -1.2(6) . . . . ?
C29 C28 C33 C32 1.2(4) . . . . ?
C26 C25 C28 C29 -141.3(2) . . . . ?
C26 C25 C28 C33 38.1(3) . . . . ?
C26 C25 C24 C23 1.0(3) . . . . ?
C30 C31 C34 C35 178.5(3) . . . . ?
C30 C31 C32 C33 -2.1(4) . . . . ?
C51 C46 C47 C48 -0.3(3) . . . . ?
C6 C1 C2 C3 1.6(4) . . . . ?
C6 C5 C4 C3 0.8(4) . . . . ?
C10 C9 C14 C13 0.6(4) . . . . ?
C10 C11 C12 C13 0.9(5) . . . . ?
C17 C16 C21 O1 179.63(18) . . . . ?
C17 C16 C21 C20 -0.7(3) . . . . ?
C14 C9 C10 C11 0.3(3) . . . . ?
C34 C31 C30 C29 -178.9(2) . . . . ?
C34 C31 C32 C33 178.4(3) . . . . ?
C47 C46 C51 C50 0.0(3) . . . . ?
C2 C1 C6 C5 -1.1(3) . . . . ?
C5 C4 C3 C2 -0.4(5) . . . . ?
C48 C49 C50 C51 0.3(4) . . . . ?
C32 C31 C30 C29 1.6(4) . . . . ?
C32 C31 C34 C35 -2.0(4) . . . . ?
C33 C28 C29 C30 -1.8(4) . . . . ?
C50 C49 C48 C47 -0.6(4) . . . . ?
C45 C40 C41 C42 1.2(4) . . . . ?
C11 C12 C13 C14 0.0(5) . . . . ?
C41 C40 C45 C44 -1.0(4) . . . . ?
C44 C43 C42 C41 0.9(6) . . . . ?
C42 C43 C44 C45 -0.7(6) . . . . ?
